data_7220934
loop_
_publ_author_name
'Ca\~nellas, Santiago'
'Bauz\'a, Antonio'
'Lancho, A\"ida'
'Garc\'ia-Raso, Angel'
'Fiol, Joan J.'
'Molins, Elies'
'Ballester, Pablo'
'Frontera, Antonio'

_publ_section_title
;
 Synthesis, X-ray characterization and DFT studies of
 N-benzimidazolyl-pyrimidine--M(ii) complexes (M = Cu, Co and Ni): the
 prominent role of \p-hole and anion--\p interactions
;
_journal_issue 31
_journal_name_full CrystEngComm
_journal_page_first 5987
_journal_paper_doi 10.1039/C5CE01009H
_journal_volume 17
_journal_year 2015
_chemical_formula_moiety 'C22  H16  N10  O6  Ni1'
_chemical_formula_sum 'C22 H16 N10 Ni O6'
_chemical_formula_weight 575.16
_chemical_name_systematic
;
 ?
;
_space_group_IT_number 15
_symmetry_cell_setting monoclinic
_symmetry_Int_Tables_number 15
_symmetry_space_group_name_Hall '-C 2yc'
_symmetry_space_group_name_H-M 'C 1 2/c 1'
_atom_sites_solution_hydrogens geom
_audit_conform_dict_location ftp://ftp.iucr.org/pub/cif_core.dic
_audit_conform_dict_name cif_core.dic
_audit_conform_dict_version 2.4.3
_audit_creation_date 2014-09-19T12:53:54-00:00
_audit_creation_method 'WinGX routine CIF_UPDATE'
_audit_update_record
;
2015-05-25 deposited with the CCDC.
2015-06-30 downloaded from the CCDC.
;
_cell_angle_alpha 90
_cell_angle_beta 104.47(4)
_cell_angle_gamma 90
_cell_formula_units_Z 4
_cell_length_a 15.327(8)
_cell_length_b 9.623(6)
_cell_length_c 16.459(8)
_cell_measurement_reflns_used 0
_cell_measurement_temperature 293(2)
_cell_measurement_theta_max 0
_cell_measurement_theta_min 0
_cell_measurement_wavelength 0.71073
_cell_volume 2351(2)
_computing_cell_refinement 'CAD4 Express (Enraf Nonius, 1994)'
_computing_data_collection 'CAD4 Express (Enraf Nonius, 1994)'
_computing_data_reduction 'XCAD4 (Harms & Wocadlo, 1995)'
_computing_molecular_graphics 'Ortep for Windows (Farrugia, 2012)'
_computing_publication_material 'WinGX publication routines (Farrugia, 2012)'
_computing_structure_refinement 'SHELXL-2013 (Sheldrick, 2013)'
_diffrn_ambient_temperature 293(2)
_diffrn_detector 'scintillation LiI'
_diffrn_detector_dtime 1.195
_diffrn_measured_fraction_theta_full 0.97
_diffrn_measured_fraction_theta_max 1
_diffrn_measurement_device '\k-geometry diffractometer'
_diffrn_measurement_device_type 'Enraf Nonius CAD4'
_diffrn_measurement_method 'non-profiled \w scans'
_diffrn_orient_matrix_type 'x-axis points to radiation source - matrix specified in reciprocal space'
_diffrn_orient_matrix_UB_11 0.023265
_diffrn_orient_matrix_UB_12 0.079348
_diffrn_orient_matrix_UB_13 0.038599
_diffrn_orient_matrix_UB_21 -0.061618
_diffrn_orient_matrix_UB_22 0.014631
_diffrn_orient_matrix_UB_23 0.008685
_diffrn_orient_matrix_UB_31 0.014353
_diffrn_orient_matrix_UB_32 -0.065463
_diffrn_orient_matrix_UB_33 0.048766
_diffrn_radiation_monochromator graphite
_diffrn_radiation_probe x-ray
_diffrn_radiation_type MoK\a
_diffrn_radiation_wavelength 0.71073
_diffrn_reflns_Laue_measured_fraction_full 0.97
_diffrn_reflns_Laue_measured_fraction_max 1
_diffrn_reflns_limit_h_max 17
_diffrn_reflns_limit_h_min -18
_diffrn_reflns_limit_k_max 11
_diffrn_reflns_limit_k_min 0
_diffrn_reflns_limit_l_max 19
_diffrn_reflns_limit_l_min 0
_diffrn_reflns_number 3019
_diffrn_reflns_point_group_measured_fraction_full 0.97
_diffrn_reflns_point_group_measured_fraction_max 1
_diffrn_reflns_theta_full 25.242
_diffrn_reflns_theta_max 24.976
_diffrn_reflns_theta_min 2.523
_diffrn_source 'Enraf Nonius FR590'
_diffrn_standards_decay_% 0
_diffrn_standards_interval_time 60
_diffrn_standards_number 2
_exptl_absorpt_coefficient_mu 0.889
_exptl_absorpt_correction_type none
_exptl_crystal_colour colourless
_exptl_crystal_density_diffrn 1.625
_exptl_crystal_density_method 'not measured'
_exptl_crystal_description flat
_exptl_crystal_F_000 1176
_exptl_crystal_size_max 0.39
_exptl_crystal_size_mid 0.09
_exptl_crystal_size_min 0.09
_refine_diff_density_max 0.374
_refine_diff_density_min -0.801
_refine_diff_density_rms 0.089
_refine_ls_extinction_method none
_refine_ls_goodness_of_fit_ref 0.841
_refine_ls_hydrogen_treatment constr
_refine_ls_matrix_type full
_refine_ls_number_constraints 0
_refine_ls_number_parameters 177
_refine_ls_number_reflns 2064
_refine_ls_number_restraints 6
_refine_ls_restrained_S_all 0.84
_refine_ls_R_factor_all 0.2903
_refine_ls_R_factor_gt 0.0925
_refine_ls_shift/su_max 0
_refine_ls_shift/su_mean 0
_refine_ls_structure_factor_coef Fsqd
_refine_ls_weighting_details 'w=1/[\s^2^(Fo^2^)] where P=(Fo^2^+2Fc^2^)/3'
_refine_ls_weighting_scheme calc
_refine_ls_wR_factor_gt 0.0895
_refine_ls_wR_factor_ref 0.1299
_reflns_number_gt 502
_reflns_number_total 2064
_reflns_threshold_expression 'I > 2\s(I)'
_cod_data_source_file c5ce01009h1.cif
_cod_data_source_block shelx
_cod_depositor_comments 'Adding full bibliography for 7220931--7220935.cif.'
_cod_original_sg_symbol_H-M 'C 2/c'
_cod_database_code 7220934

loop_
_symmetry_equiv_pos_as_xyz
'x, y, z'
'-x, y, -z+1/2'
'x+1/2, y+1/2, z'
'-x+1/2, y+1/2, -z+1/2'
'-x, -y, -z'
'x, -y, z-1/2'
'-x+1/2, -y+1/2, -z'
'x+1/2, -y+1/2, z-1/2'

loop_
_atom_site_label
_atom_site_type_symbol
_atom_site_fract_x
_atom_site_fract_y
_atom_site_fract_z
_atom_site_U_iso_or_equiv
_atom_site_adp_type
_atom_site_occupancy
_atom_site_calc_flag
Ni1 Ni 1 0.2278(3) 0.25 0.0561(8) Uani 1 d
O1 O 1.1340(5) 0.2727(10) 0.2577(5) 0.072(3) Uani 1 d
O2 O 1.0323(6) 0.3933(9) 0.1711(5) 0.073(3) Uani 1 d
O3 O 1.1713(7) 0.4447(12) 0.1849(7) 0.097(4) Uani 1 d
N1 N 0.9685(7) 0.0889(11) 0.1546(6) 0.056(3) Uani 1 d
N2 N 1.1170(8) 0.3705(14) 0.2036(9) 0.077(4) Uani 1 d
N3 N 0.8792(6) -0.0298(12) 0.0489(7) 0.053(3) Uani 1 d
N6 N 0.7356(8) 0.0324(11) -0.0156(7) 0.066(4) Uani 1 d
N8 N 0.8048(7) -0.1630(11) -0.0645(7) 0.065(3) Uani 1 d
C2 C 0.8874(8) 0.0837(15) 0.1023(8) 0.075(5) Uani 1 d
H2 H 0.8419 0.1479 0.1014 0.09 Uiso 1 calc
C4 C 0.9606(8) -0.1022(14) 0.0685(8) 0.052(4) Uani 1 d
C5 C 1.0153(9) -0.0258(16) 0.1383(8) 0.064(4) Uani 1 d
C7 C 0.8026(9) -0.0550(14) -0.0153(8) 0.059(4) Uani 1 d
C9 C 0.7285(9) -0.1830(14) -0.1258(8) 0.073(5) Uani 1 d
H9 H 0.7269 -0.2552 -0.1637 0.088 Uiso 1 calc
C10 C 0.6526(9) -0.1003(14) -0.1346(8) 0.070(5) Uani 1 d
H10 H 0.6011 -0.1133 -0.1779 0.084 Uiso 1 calc
C11 C 0.6582(9) 0.0000(16) -0.0764(8) 0.076(5) Uani 1 d
H11 H 0.6065 0.0511 -0.0773 0.092 Uiso 1 calc
C12 C 0.9936(7) -0.2213(15) 0.0400(7) 0.065(4) Uani 1 d
H12 H 0.9587 -0.2709 -0.005 0.077 Uiso 1 calc
C13 C 1.0812(8) -0.2662(16) 0.0805(8) 0.080(5) Uani 1 d
H13 H 1.1045 -0.3461 0.0621 0.096 Uiso 1 calc
C14 C 1.1328(9) -0.1916(15) 0.1479(9) 0.082(5) Uani 1 d
H14 H 1.1899 -0.2239 0.1748 0.098 Uiso 1 calc
C15 C 1.1016(9) -0.0718(15) 0.1755(9) 0.072(5) Uani 1 d
H15 H 1.1384 -0.0214 0.219 0.087 Uiso 1 calc

loop_
_atom_site_aniso_label
_atom_site_aniso_U_11
_atom_site_aniso_U_22
_atom_site_aniso_U_33
_atom_site_aniso_U_23
_atom_site_aniso_U_13
_atom_site_aniso_U_12
Ni1 0.0459(17) 0.058(2) 0.0570(17) 0 -0.0004(12) 0
O1 0.049(6) 0.077(7) 0.081(7) 0.015(7) -0.003(5) -0.017(6)
O2 0.063(7) 0.069(7) 0.082(7) 0.010(6) 0.007(6) 0.004(6)
O3 0.095(9) 0.096(11) 0.111(9) 0.013(7) 0.047(8) -0.002(7)
N1 0.053(8) 0.066(8) 0.049(7) -0.016(6) 0.013(6) 0.012(7)
N2 0.051(9) 0.090(13) 0.085(11) -0.009(9) 0.006(8) 0.006(9)
N3 0.024(5) 0.071(8) 0.062(7) -0.001(6) 0.005(5) 0.020(6)
N6 0.058(9) 0.054(8) 0.086(10) 0.002(7) 0.015(8) -0.003(6)
N8 0.059(8) 0.066(8) 0.064(8) -0.005(7) 0.005(6) 0.005(7)
C2 0.050(9) 0.093(12) 0.070(11) -0.013(10) -0.009(8) 0.028(9)
C4 0.041(8) 0.065(10) 0.059(9) 0.009(8) 0.028(7) 0.000(8)
C5 0.048(9) 0.093(13) 0.054(9) 0.006(9) 0.016(7) 0.001(9)
C7 0.065(10) 0.052(9) 0.052(9) -0.016(7) 0.001(8) 0.017(8)
C9 0.077(11) 0.081(13) 0.059(10) 0.004(9) 0.015(8) -0.001(10)
C10 0.069(10) 0.089(12) 0.049(9) -0.023(9) 0.007(8) 0.015(9)
C11 0.052(10) 0.117(15) 0.058(11) -0.018(10) 0.011(8) -0.004(10)
C12 0.033(7) 0.091(11) 0.069(9) -0.021(10) 0.013(6) 0.009(9)
C13 0.071(10) 0.095(13) 0.083(11) 0.016(12) 0.033(8) 0.014(12)
C14 0.068(11) 0.100(16) 0.081(12) 0.004(10) 0.026(9) 0.025(10)
C15 0.058(10) 0.091(14) 0.072(11) 0.013(10) 0.024(9) -0.004(10)

loop_
_atom_type_symbol
_atom_type_description
_atom_type_scat_dispersion_real
_atom_type_scat_dispersion_imag
_atom_type_scat_source
C C 0.0033 0.0016 'International Tables Vol C Tables 4.2.6.8 and 6.1.1.4'
H H 0 0 'International Tables Vol C Tables 4.2.6.8 and 6.1.1.4'
N N 0.0061 0.0033 'International Tables Vol C Tables 4.2.6.8 and 6.1.1.4'
O O 0.0106 0.006 'International Tables Vol C Tables 4.2.6.8 and 6.1.1.4'
Ni Ni 0.3393 1.1124 'International Tables Vol C Tables 4.2.6.8 and 6.1.1.4'

loop_
_geom_angle_atom_site_label_1
_geom_angle_atom_site_label_2
_geom_angle_atom_site_label_3
_geom_angle
_geom_angle_site_symmetry_1
_geom_angle_site_symmetry_3
N1 Ni1 N1 97.4(6) 2_755 .
N1 Ni1 O1 92.9(4) 2_755 .
N1 Ni1 O1 103.0(4) . .
N1 Ni1 O1 103.0(4) 2_755 2_755
N1 Ni1 O1 92.9(4) . 2_755
O1 Ni1 O1 155.9(5) . 2_755
N1 Ni1 O2 153.5(3) 2_755 .
N1 Ni1 O2 93.8(4) . .
O1 Ni1 O2 61.1(3) . .
O1 Ni1 O2 100.4(3) 2_755 .
N1 Ni1 O2 93.8(4) 2_755 2_755
N1 Ni1 O2 153.5(3) . 2_755
O1 Ni1 O2 100.4(3) . 2_755
O1 Ni1 O2 61.1(3) 2_755 2_755
O2 Ni1 O2 86.6(5) . 2_755
N2 O1 Ni1 94.9(8) . .
N2 O2 Ni1 89.1(8) . .
C2 N1 C5 107.0(11) . .
C2 N1 Ni1 122.1(10) . .
C5 N1 Ni1 130.1(9) . .
O3 N2 O1 126.0(14) . .
O3 N2 O2 119.0(15) . .
O1 N2 O2 114.9(13) . .
C2 N3 C7 123.0(11) . .
C2 N3 C4 108.2(11) . .
C7 N3 C4 128.8(12) . .
C7 N6 C11 112.5(12) . .
C7 N8 C9 114.7(12) . .
N1 C2 N3 111.3(12) . .
C12 C4 N3 135.9(13) . .
C12 C4 C5 120.3(13) . .
N3 C4 C5 103.8(12) . .
N1 C5 C15 131.0(15) . .
N1 C5 C4 109.6(12) . .
C15 C5 C4 119.3(15) . .
N8 C7 N6 129.4(12) . .
N8 C7 N3 117.1(12) . .
N6 C7 N3 113.5(12) . .
N8 C9 C10 122.8(13) . .
C11 C10 C9 115.8(14) . .
C10 C11 N6 124.5(15) . .
C4 C12 C13 118.6(13) . .
C14 C13 C12 120.4(15) . .
C15 C14 C13 121.5(16) . .
C14 C15 C5 119.9(16) . .

loop_
_geom_bond_atom_site_label_1
_geom_bond_atom_site_label_2
_geom_bond_distance
_geom_bond_site_symmetry_2
Ni1 N1 2.026(10) 2_755
Ni1 N1 2.026(10) .
Ni1 O1 2.071(8) .
Ni1 O1 2.071(8) 2_755
Ni1 O2 2.188(9) .
Ni1 O2 2.188(9) 2_755
O1 N2 1.277(14) .
O2 N2 1.294(12) .
O3 N2 1.193(13) .
N1 C2 1.325(13) .
N1 C5 1.378(15) .
N3 C2 1.388(14) .
N3 C7 1.391(14) .
N3 C4 1.394(13) .
N6 C7 1.326(14) .
N6 C11 1.383(15) .
N8 C7 1.323(13) .
N8 C9 1.354(13) .
C4 C12 1.382(15) .
C4 C5 1.443(16) .
C5 C15 1.385(16) .
C9 C10 1.386(15) .
C10 C11 1.347(15) .
C12 C13 1.409(13) .
C13 C14 1.390(15) .
C14 C15 1.368(16) .

loop_
_geom_hbond_atom_site_label_D
_geom_hbond_atom_site_label_H
_geom_hbond_atom_site_label_A
_geom_hbond_distance_DH
_geom_hbond_distance_HA
_geom_hbond_distance_DA
_geom_hbond_angle_DHA
_geom_hbond_site_symmetry_A
C2 H2 O1 0.93 2.56 3.018(16) 111.1 2_755
C9 H9 O3 0.93 2.48 3.224(17) 137 5_755
C11 H11 O2 0.93 2.36 3.120(15) 139.1 7_655
C12 H12 N8 0.93 2.54 3.026(15) 113 .

loop_
_geom_torsion_atom_site_label_1
_geom_torsion_atom_site_label_2
_geom_torsion_atom_site_label_3
_geom_torsion_atom_site_label_4
_geom_torsion
Ni1 O1 N2 O3 174.9(15)
Ni1 O1 N2 O2 -0.8(12)
Ni1 O2 N2 O3 -175.3(13)
Ni1 O2 N2 O1 0.8(12)
C5 N1 C2 N3 -1.9(17)
Ni1 N1 C2 N3 -172.9(8)
C7 N3 C2 N1 -176.2(12)
C4 N3 C2 N1 0.0(17)
C2 N3 C4 C12 178.7(15)
C7 N3 C4 C12 -5(2)
C2 N3 C4 C5 1.8(14)
C7 N3 C4 C5 177.8(13)
C2 N1 C5 C15 -178.8(15)
Ni1 N1 C5 C15 -9(2)
C2 N1 C5 C4 3.1(15)
Ni1 N1 C5 C4 173.1(8)
C12 C4 C5 N1 179.5(12)
N3 C4 C5 N1 -3.0(14)
C12 C4 C5 C15 1(2)
N3 C4 C5 C15 178.6(12)
C9 N8 C7 N6 3(2)
C9 N8 C7 N3 179.9(12)
C11 N6 C7 N8 1(2)
C11 N6 C7 N3 -176.1(11)
C2 N3 C7 N8 176.7(13)
C4 N3 C7 N8 1(2)
C2 N3 C7 N6 -6(2)
C4 N3 C7 N6 178.8(13)
C7 N8 C9 C10 -2.4(19)
N8 C9 C10 C11 -2(2)
C9 C10 C11 N6 6(2)
C7 N6 C11 C10 -6(2)
N3 C4 C12 C13 -176.4(13)
C5 C4 C12 C13 0.1(19)
C4 C12 C13 C14 0(2)
C12 C13 C14 C15 -2(2)
C13 C14 C15 C5 3(2)
N1 C5 C15 C14 179.5(14)
C4 C5 C15 C14 -3(2)
